data_7238606
loop_
_publ_author_name
'Zhang, Hao'
'Cui, Wei-Chen'
'Hu, Zhi-Long'
'Yu, Shu-Yan'
'Wang, Shaozhong'
'Yao, Zhu-Jun'

_publ_section_title
;
 Br\/onsted acid-promoted dimerization of o-alkynylbenzaldehydes: a
 one-step synthesis of functionalized Kagan's ether analogues
;
_journal_issue 12
_journal_name_full 'RSC Advances'
_journal_page_first 5101
_journal_paper_doi 10.1039/c2ra20095c
_journal_volume 2
_journal_year 2012
_chemical_formula_sum 'C30 H22 O3'
_chemical_formula_weight 430.48
_space_group_IT_number 14
_space_group_name_Hall '-P 2ybc'
_space_group_name_H-M_alt 'P 1 21/c 1'
_symmetry_cell_setting monoclinic
_symmetry_space_group_name_H-M 'P 1 21/c 1'
_atom_sites_solution_hydrogens geom
_atom_sites_solution_primary direct
_atom_sites_solution_secondary difmap
_audit_creation_method SHELXL-97
_cell_angle_alpha 90.00
_cell_angle_beta 101.502(2)
_cell_angle_gamma 90.00
_cell_formula_units_Z 4
_cell_length_a 13.7895(14)
_cell_length_b 16.0801(16)
_cell_length_c 9.8741(10)
_cell_measurement_reflns_used 2430
_cell_measurement_temperature 293(2)
_cell_measurement_theta_max 44.539
_cell_measurement_theta_min 4.913
_cell_volume 2145.5(4)
_computing_cell_refinement 'Bruker SMART'
_computing_data_collection 'Bruker SMART'
_computing_data_reduction 'Bruker SHELXTL'
_computing_molecular_graphics 'Bruker SHELXTL'
_computing_publication_material 'Bruker SHELXTL'
_computing_structure_refinement 'SHELXL-97 (Sheldrick, 1997)'
_computing_structure_solution 'SHELXS-97 (Sheldrick, 1990)'
_diffrn_ambient_temperature 293(2)
_diffrn_measured_fraction_theta_full 0.996
_diffrn_measured_fraction_theta_max 0.996
_diffrn_measurement_device_type 'CCD area detector'
_diffrn_measurement_method 'phi and omega scans'
_diffrn_radiation_monochromator graphite
_diffrn_radiation_source 'fine-focus sealed tube'
_diffrn_radiation_type MoK\a
_diffrn_radiation_wavelength 0.71073
_diffrn_reflns_av_R_equivalents 0.0920
_diffrn_reflns_av_sigmaI/netI 0.0911
_diffrn_reflns_limit_h_max 17
_diffrn_reflns_limit_h_min -9
_diffrn_reflns_limit_k_max 20
_diffrn_reflns_limit_k_min -20
_diffrn_reflns_limit_l_max 12
_diffrn_reflns_limit_l_min -12
_diffrn_reflns_number 12516
_diffrn_reflns_theta_full 27.00
_diffrn_reflns_theta_max 27.00
_diffrn_reflns_theta_min 1.97
_exptl_absorpt_coefficient_mu 0.085
_exptl_absorpt_correction_T_max 1.0000
_exptl_absorpt_correction_T_min 0.7523
_exptl_absorpt_correction_type empirical
_exptl_absorpt_process_details sadabs
_exptl_crystal_colour colorless
_exptl_crystal_density_diffrn 1.333
_exptl_crystal_density_method 'not measured'
_exptl_crystal_description prismatic
_exptl_crystal_F_000 904
_exptl_crystal_size_max 0.450
_exptl_crystal_size_mid 0.403
_exptl_crystal_size_min 0.287
_refine_diff_density_max 0.193
_refine_diff_density_min -0.166
_refine_diff_density_rms 0.038
_refine_ls_extinction_method none
_refine_ls_goodness_of_fit_ref 0.876
_refine_ls_hydrogen_treatment constr
_refine_ls_matrix_type full
_refine_ls_number_parameters 298
_refine_ls_number_reflns 4679
_refine_ls_number_restraints 0
_refine_ls_restrained_S_all 0.876
_refine_ls_R_factor_all 0.0889
_refine_ls_R_factor_gt 0.0514
_refine_ls_shift/su_max 0.000
_refine_ls_shift/su_mean 0.000
_refine_ls_structure_factor_coef Fsqd
_refine_ls_weighting_details 'calc w=1/[\s^2^(Fo^2^)+(0.0429P)^2^+0.0000P] where P=(Fo^2^+2Fc^2^)/3'
_refine_ls_weighting_scheme calc
_refine_ls_wR_factor_gt 0.1072
_refine_ls_wR_factor_ref 0.1194
_reflns_number_gt 2740
_reflns_number_total 4679
_reflns_threshold_expression >2sigma(I)
_cod_data_source_file c2ra20095c.txt
_cod_data_source_block cd29157
_cod_depositor_comments
;
The following automatic conversions were performed:

data item '_symmetry_cell_setting' value 'Monoclinic' was changed to
'monoclinic' in accordance with the
/home/saulius/struct/COD-crude-data/automatic-downloads/DataCite-retrospective/RSC/depositions/lib/dictionaries/cif_core.dic
dictionary named 'cif_core.dic' version 2.4.2 last updated on
2011-04-26.

Automatic conversion script
Id: cif_fix_values 6909 2019-04-08 15:41:33Z antanas 
;
_cod_original_sg_symbol_H-M P2(1)/c
_cod_database_code 7238606

loop_
_symmetry_equiv_pos_as_xyz
'x, y, z'
'-x, y+1/2, -z+1/2'
'-x, -y, -z'
'x, -y-1/2, z-1/2'

loop_
_atom_site_label
_atom_site_type_symbol
_atom_site_fract_x
_atom_site_fract_y
_atom_site_fract_z
_atom_site_U_iso_or_equiv
_atom_site_adp_type
_atom_site_occupancy
_atom_site_symmetry_multiplicity
_atom_site_calc_flag
_atom_site_refinement_flags
O1 O 0.25390(9) 0.04402(7) 0.39666(12) 0.0446(3) Uani 1 1 d .
O2 O 0.40934(10) 0.19159(8) 0.59218(17) 0.0725(5) Uani 1 1 d .
O3 O 0.10151(11) -0.09987(10) 0.21786(15) 0.0836(5) Uani 1 1 d .
C1 C 0.20707(13) 0.06148(10) 0.50977(18) 0.0414(4) Uani 1 1 d .
H1 H 0.1586 0.1059 0.4815 0.050 Uiso 1 1 calc R
C2 C 0.28649(12) 0.09420(9) 0.62929(18) 0.0402(4) Uani 1 1 d .
H2 H 0.2566 0.0989 0.7111 0.048 Uiso 1 1 calc R
C3 C 0.36930(12) 0.03131(10) 0.66070(18) 0.0402(4) Uani 1 1 d .
C4 C 0.43592(14) 0.03192(11) 0.78608(19) 0.0483(5) Uani 1 1 d .
H4 H 0.4290 0.0713 0.8525 0.058 Uiso 1 1 calc R
C5 C 0.51216(15) -0.02468(12) 0.8140(2) 0.0545(5) Uani 1 1 d .
H5 H 0.5568 -0.0229 0.8981 0.065 Uiso 1 1 calc R
C6 C 0.52225(14) -0.08374(11) 0.7175(2) 0.0529(5) Uani 1 1 d .
H6 H 0.5729 -0.1227 0.7366 0.063 Uiso 1 1 calc R
C7 C 0.45706(13) -0.08504(10) 0.5924(2) 0.0457(5) Uani 1 1 d .
H7 H 0.4646 -0.1247 0.5267 0.055 Uiso 1 1 calc R
C8 C 0.38018(12) -0.02805(10) 0.56259(18) 0.0392(4) Uani 1 1 d .
C9 C 0.31188(13) -0.02991(10) 0.42303(18) 0.0411(4) Uani 1 1 d .
H9 H 0.3523 -0.0348 0.3522 0.049 Uiso 1 1 calc R
C10 C 0.23968(12) -0.10375(10) 0.40717(18) 0.0417(4) Uani 1 1 d .
H10 H 0.2779 -0.1544 0.4354 0.050 Uiso 1 1 calc R
C11 C 0.16799(12) -0.09186(10) 0.50152(18) 0.0416(4) Uani 1 1 d .
C12 C 0.11659(14) -0.15848(11) 0.5424(2) 0.0506(5) Uani 1 1 d .
H12 H 0.1259 -0.2114 0.5091 0.061 Uiso 1 1 calc R
C13 C 0.05262(14) -0.14811(12) 0.6303(2) 0.0564(5) Uani 1 1 d .
H13 H 0.0191 -0.1937 0.6564 0.068 Uiso 1 1 calc R
C14 C 0.03770(14) -0.06934(12) 0.6807(2) 0.0527(5) Uani 1 1 d .
H14 H -0.0058 -0.0616 0.7404 0.063 Uiso 1 1 calc R
C15 C 0.08844(13) -0.00301(11) 0.64070(19) 0.0464(5) Uani 1 1 d .
H15 H 0.0787 0.0497 0.6743 0.056 Uiso 1 1 calc R
C16 C 0.15334(12) -0.01259(10) 0.55231(18) 0.0390(4) Uani 1 1 d .
C17 C 0.32367(14) 0.18027(11) 0.5986(2) 0.0466(5) Uani 1 1 d .
C18 C 0.25235(13) 0.25104(10) 0.57456(19) 0.0444(5) Uani 1 1 d .
C19 C 0.16111(15) 0.24988(12) 0.6119(2) 0.0628(6) Uani 1 1 d .
H19 H 0.1421 0.2033 0.6560 0.075 Uiso 1 1 calc R
C20 C 0.09768(17) 0.31705(13) 0.5847(3) 0.0776(7) Uani 1 1 d .
H20 H 0.0353 0.3147 0.6070 0.093 Uiso 1 1 calc R
C21 C 0.12711(18) 0.38705(14) 0.5249(2) 0.0748(7) Uani 1 1 d .
H21 H 0.0852 0.4328 0.5082 0.090 Uiso 1 1 calc R
C22 C 0.21832(18) 0.38954(13) 0.4897(2) 0.0679(6) Uani 1 1 d .
H22 H 0.2382 0.4371 0.4491 0.081 Uiso 1 1 calc R
C23 C 0.28026(15) 0.32220(11) 0.5140(2) 0.0547(5) Uani 1 1 d .
H23 H 0.3419 0.3245 0.4894 0.066 Uiso 1 1 calc R
C24 C 0.18916(15) -0.11292(11) 0.2547(2) 0.0503(5) Uani 1 1 d .
C25 C 0.25114(14) -0.13437(10) 0.15282(19) 0.0460(5) Uani 1 1 d .
C26 C 0.34365(15) -0.17099(11) 0.1884(2) 0.0537(5) Uani 1 1 d .
H26 H 0.3693 -0.1834 0.2806 0.064 Uiso 1 1 calc R
C27 C 0.39836(17) -0.18931(11) 0.0900(2) 0.0627(6) Uani 1 1 d .
H27 H 0.4597 -0.2149 0.1156 0.075 Uiso 1 1 calc R
C28 C 0.3623(2) -0.16972(13) -0.0459(3) 0.0713(7) Uani 1 1 d .
H28 H 0.3998 -0.1809 -0.1123 0.086 Uiso 1 1 calc R
C29 C 0.2702(2) -0.13344(14) -0.0838(2) 0.0712(7) Uani 1 1 d .
H29 H 0.2456 -0.1202 -0.1760 0.085 Uiso 1 1 calc R
C30 C 0.21470(16) -0.11683(12) 0.0138(2) 0.0593(6) Uani 1 1 d .
H30 H 0.1521 -0.0936 -0.0131 0.071 Uiso 1 1 calc R

loop_
_atom_site_aniso_label
_atom_site_aniso_U_11
_atom_site_aniso_U_22
_atom_site_aniso_U_33
_atom_site_aniso_U_23
_atom_site_aniso_U_13
_atom_site_aniso_U_12
O1 0.0526(8) 0.0365(7) 0.0434(8) 0.0044(5) 0.0069(6) 0.0030(6)
O2 0.0524(9) 0.0433(8) 0.1260(14) 0.0060(8) 0.0275(9) 0.0001(7)
O3 0.0554(10) 0.1214(13) 0.0653(10) -0.0186(9) -0.0089(8) 0.0163(9)
C1 0.0426(10) 0.0313(9) 0.0493(12) 0.0012(8) 0.0070(9) 0.0064(8)
C2 0.0431(10) 0.0339(9) 0.0446(11) -0.0027(8) 0.0106(8) 0.0007(8)
C3 0.0425(10) 0.0339(9) 0.0435(11) 0.0014(8) 0.0070(9) -0.0032(8)
C4 0.0522(12) 0.0452(10) 0.0449(12) -0.0040(8) 0.0031(9) -0.0022(9)
C5 0.0510(12) 0.0586(12) 0.0489(12) 0.0049(10) -0.0023(10) 0.0004(10)
C6 0.0441(11) 0.0473(11) 0.0640(14) 0.0092(10) 0.0027(10) 0.0070(9)
C7 0.0436(11) 0.0396(10) 0.0539(12) -0.0036(8) 0.0097(9) 0.0009(9)
C8 0.0365(10) 0.0336(9) 0.0466(11) 0.0013(8) 0.0063(8) -0.0016(8)
C9 0.0433(10) 0.0366(9) 0.0439(11) -0.0013(8) 0.0097(9) 0.0031(8)
C10 0.0436(10) 0.0342(9) 0.0435(11) -0.0022(8) 0.0000(9) 0.0027(8)
C11 0.0396(10) 0.0375(10) 0.0443(11) 0.0004(8) 0.0002(8) 0.0004(8)
C12 0.0548(12) 0.0400(10) 0.0553(13) -0.0019(9) 0.0065(10) -0.0043(9)
C13 0.0568(13) 0.0504(12) 0.0613(14) 0.0072(10) 0.0104(11) -0.0128(10)
C14 0.0473(12) 0.0599(13) 0.0517(12) 0.0058(10) 0.0115(10) -0.0019(10)
C15 0.0445(11) 0.0417(10) 0.0508(12) -0.0002(9) 0.0043(9) 0.0030(9)
C16 0.0349(10) 0.0388(10) 0.0409(10) 0.0006(8) 0.0018(8) 0.0018(8)
C17 0.0456(11) 0.0381(10) 0.0578(13) -0.0049(8) 0.0143(10) -0.0025(9)
C18 0.0503(11) 0.0323(9) 0.0507(12) -0.0054(8) 0.0101(9) -0.0003(9)
C19 0.0671(14) 0.0381(11) 0.0897(17) -0.0034(10) 0.0310(12) 0.0038(10)
C20 0.0671(15) 0.0503(13) 0.123(2) -0.0108(13) 0.0370(15) 0.0101(12)
C21 0.0841(18) 0.0487(13) 0.0924(18) 0.0011(12) 0.0197(15) 0.0240(12)
C22 0.0850(17) 0.0436(12) 0.0770(16) 0.0109(10) 0.0207(13) 0.0094(12)
C23 0.0598(13) 0.0448(11) 0.0609(14) 0.0020(9) 0.0159(11) 0.0016(10)
C24 0.0526(13) 0.0423(10) 0.0515(12) -0.0053(9) -0.0008(10) 0.0021(9)
C25 0.0603(12) 0.0317(9) 0.0429(11) -0.0058(8) 0.0030(10) -0.0054(9)
C26 0.0694(14) 0.0407(10) 0.0489(13) -0.0034(9) 0.0067(11) 0.0037(10)
C27 0.0766(15) 0.0423(11) 0.0717(17) -0.0129(11) 0.0210(13) -0.0026(11)
C28 0.103(2) 0.0541(13) 0.0649(17) -0.0208(11) 0.0374(15) -0.0260(14)
C29 0.102(2) 0.0620(14) 0.0463(14) -0.0038(11) 0.0079(14) -0.0180(14)
C30 0.0740(15) 0.0492(11) 0.0482(13) -0.0042(10) -0.0034(11) -0.0087(11)

loop_
_atom_type_symbol
_atom_type_description
_atom_type_scat_dispersion_real
_atom_type_scat_dispersion_imag
_atom_type_scat_source
C C 0.0033 0.0016 'International Tables Vol C Tables 4.2.6.8 and 6.1.1.4'
H H 0.0000 0.0000 'International Tables Vol C Tables 4.2.6.8 and 6.1.1.4'
O O 0.0106 0.0060 'International Tables Vol C Tables 4.2.6.8 and 6.1.1.4'

loop_
_geom_angle_atom_site_label_1
_geom_angle_atom_site_label_2
_geom_angle_atom_site_label_3
_geom_angle
C1 O1 C9 110.25(12)
O1 C1 C16 112.82(13)
O1 C1 C2 107.75(14)
C16 C1 C2 111.85(14)
O1 C1 H1 108.1
C16 C1 H1 108.1
C2 C1 H1 108.1
C3 C2 C17 112.18(14)
C3 C2 C1 108.84(13)
C17 C2 C1 111.98(14)
C3 C2 H2 107.9
C17 C2 H2 107.9
C1 C2 H2 107.9
C4 C3 C8 118.88(16)
C4 C3 C2 121.17(15)
C8 C3 C2 119.94(15)
C5 C4 C3 121.18(17)
C5 C4 H4 119.4
C3 C4 H4 119.4
C6 C5 C4 119.85(18)
C6 C5 H5 120.1
C4 C5 H5 120.1
C5 C6 C7 119.72(17)
C5 C6 H6 120.1
C7 C6 H6 120.1
C6 C7 C8 121.01(17)
C6 C7 H7 119.5
C8 C7 H7 119.5
C7 C8 C3 119.35(16)
C7 C8 C9 119.51(15)
C3 C8 C9 121.12(14)
O1 C9 C8 112.06(13)
O1 C9 C10 107.27(13)
C8 C9 C10 112.49(14)
O1 C9 H9 108.3
C8 C9 H9 108.3
C10 C9 H9 108.3
C11 C10 C24 113.27(14)
C11 C10 C9 109.39(14)
C24 C10 C9 109.40(14)
C11 C10 H10 108.2
C24 C10 H10 108.2
C9 C10 H10 108.2
C12 C11 C16 118.71(17)
C12 C11 C10 121.35(16)
C16 C11 C10 119.93(16)
C13 C12 C11 121.50(18)
C13 C12 H12 119.2
C11 C12 H12 119.2
C12 C13 C14 119.93(19)
C12 C13 H13 120.0
C14 C13 H13 120.0
C15 C14 C13 118.90(19)
C15 C14 H14 120.5
C13 C14 H14 120.5
C14 C15 C16 121.79(17)
C14 C15 H15 119.1
C16 C15 H15 119.1
C15 C16 C11 119.17(16)
C15 C16 C1 120.40(16)
C11 C16 C1 120.42(16)
O2 C17 C18 119.78(17)
O2 C17 C2 121.13(16)
C18 C17 C2 119.09(16)
C19 C18 C23 118.34(18)
C19 C18 C17 123.67(17)
C23 C18 C17 117.98(17)
C18 C19 C20 120.9(2)
C18 C19 H19 119.6
C20 C19 H19 119.6
C21 C20 C19 119.7(2)
C21 C20 H20 120.1
C19 C20 H20 120.1
C20 C21 C22 119.9(2)
C20 C21 H21 120.0
C22 C21 H21 120.0
C23 C22 C21 120.3(2)
C23 C22 H22 119.9
C21 C22 H22 119.9
C22 C23 C18 120.9(2)
C22 C23 H23 119.6
C18 C23 H23 119.6
O3 C24 C25 120.79(18)
O3 C24 C10 120.66(19)
C25 C24 C10 118.49(16)
C26 C25 C30 118.0(2)
C26 C25 C24 123.51(17)
C30 C25 C24 118.52(18)
C27 C26 C25 121.24(19)
C27 C26 H26 119.4
C25 C26 H26 119.4
C28 C27 C26 119.9(2)
C28 C27 H27 120.0
C26 C27 H27 120.0
C27 C28 C29 119.8(2)
C27 C28 H28 120.1
C29 C28 H28 120.1
C30 C29 C28 120.3(2)
C30 C29 H29 119.9
C28 C29 H29 119.9
C29 C30 C25 120.7(2)
C29 C30 H30 119.6
C25 C30 H30 119.6

loop_
_geom_bond_atom_site_label_1
_geom_bond_atom_site_label_2
_geom_bond_distance
O1 C1 1.425(2)
O1 C9 1.4274(18)
O2 C17 1.209(2)
O3 C24 1.209(2)
C1 C16 1.506(2)
C1 C2 1.534(2)
C1 H1 0.9800
C2 C3 1.510(2)
C2 C17 1.527(2)
C2 H2 0.9800
C3 C4 1.387(2)
C3 C8 1.389(2)
C4 C5 1.376(2)
C4 H4 0.9300
C5 C6 1.372(3)
C5 H5 0.9300
C6 C7 1.375(2)
C6 H6 0.9300
C7 C8 1.388(2)
C7 H7 0.9300
C8 C9 1.506(2)
C9 C10 1.537(2)
C9 H9 0.9800
C10 C11 1.500(2)
C10 C24 1.534(2)
C10 H10 0.9800
C11 C12 1.388(2)
C11 C16 1.399(2)
C12 C13 1.366(3)
C12 H12 0.9300
C13 C14 1.391(3)
C13 H13 0.9300
C14 C15 1.376(2)
C14 H14 0.9300
C15 C16 1.378(2)
C15 H15 0.9300
C17 C18 1.492(2)
C18 C19 1.380(3)
C18 C23 1.381(2)
C19 C20 1.382(3)
C19 H19 0.9300
C20 C21 1.370(3)
C20 H20 0.9300
C21 C22 1.371(3)
C21 H21 0.9300
C22 C23 1.370(3)
C22 H22 0.9300
C23 H23 0.9300
C24 C25 1.485(3)
C25 C26 1.385(3)
C25 C30 1.393(2)
C26 C27 1.376(3)
C26 H26 0.9300
C27 C28 1.371(3)
C27 H27 0.9300
C28 C29 1.380(3)
C28 H28 0.9300
C29 C30 1.371(3)
C29 H29 0.9300
C30 H30 0.9300

loop_
_geom_torsion_atom_site_label_1
_geom_torsion_atom_site_label_2
_geom_torsion_atom_site_label_3
_geom_torsion_atom_site_label_4
_geom_torsion
C9 O1 C1 C16 -50.08(17)
C9 O1 C1 C2 73.88(15)
O1 C1 C2 C3 -55.42(17)
C16 C1 C2 C3 69.12(18)
O1 C1 C2 C17 69.18(17)
C16 C1 C2 C17 -166.28(15)
C17 C2 C3 C4 74.4(2)
C1 C2 C3 C4 -161.13(16)
C17 C2 C3 C8 -105.06(18)
C1 C2 C3 C8 19.4(2)
C8 C3 C4 C5 0.3(3)
C2 C3 C4 C5 -179.13(16)
C3 C4 C5 C6 -0.9(3)
C4 C5 C6 C7 1.2(3)
C5 C6 C7 C8 -0.8(3)
C6 C7 C8 C3 0.2(3)
C6 C7 C8 C9 178.36(16)
C4 C3 C8 C7 0.0(2)
C2 C3 C8 C7 179.48(15)
C4 C3 C8 C9 -178.08(15)
C2 C3 C8 C9 1.4(2)
C1 O1 C9 C8 -50.55(17)
C1 O1 C9 C10 73.38(15)
C7 C8 C9 O1 -165.28(14)
C3 C8 C9 O1 12.8(2)
C7 C8 C9 C10 73.8(2)
C3 C8 C9 C10 -108.14(18)
O1 C9 C10 C11 -55.82(17)
C8 C9 C10 C11 67.85(17)
O1 C9 C10 C24 68.79(17)
C8 C9 C10 C24 -167.54(15)
C24 C10 C11 C12 78.8(2)
C9 C10 C11 C12 -158.90(15)
C24 C10 C11 C16 -102.49(17)
C9 C10 C11 C16 19.8(2)
C16 C11 C12 C13 0.0(3)
C10 C11 C12 C13 178.78(16)
C11 C12 C13 C14 0.1(3)
C12 C13 C14 C15 -0.2(3)
C13 C14 C15 C16 0.0(3)
C14 C15 C16 C11 0.1(3)
C14 C15 C16 C1 179.52(15)
C12 C11 C16 C15 -0.2(2)
C10 C11 C16 C15 -178.93(15)
C12 C11 C16 C1 -179.55(15)
C10 C11 C16 C1 1.7(2)
O1 C1 C16 C15 -167.26(14)
C2 C1 C16 C15 71.1(2)
O1 C1 C16 C11 12.1(2)
C2 C1 C16 C11 -109.55(17)
C3 C2 C17 O2 4.7(3)
C1 C2 C17 O2 -118.0(2)
C3 C2 C17 C18 -176.00(15)
C1 C2 C17 C18 61.3(2)
O2 C17 C18 C19 -163.5(2)
C2 C17 C18 C19 17.1(3)
O2 C17 C18 C23 15.1(3)
C2 C17 C18 C23 -164.18(17)
C23 C18 C19 C20 2.4(3)
C17 C18 C19 C20 -178.92(18)
C18 C19 C20 C21 -2.6(4)
C19 C20 C21 C22 1.4(4)
C20 C21 C22 C23 0.0(4)
C21 C22 C23 C18 -0.2(3)
C19 C18 C23 C22 -1.0(3)
C17 C18 C23 C22 -179.74(17)
C11 C10 C24 O3 9.4(2)
C9 C10 C24 O3 -112.9(2)
C11 C10 C24 C25 -173.31(15)
C9 C10 C24 C25 64.37(19)
O3 C24 C25 C26 -162.27(18)
C10 C24 C25 C26 20.5(2)
O3 C24 C25 C30 17.8(3)
C10 C24 C25 C30 -159.48(15)
C30 C25 C26 C27 0.3(3)
C24 C25 C26 C27 -179.71(17)
C25 C26 C27 C28 1.3(3)
C26 C27 C28 C29 -1.5(3)
C27 C28 C29 C30 0.1(3)
C28 C29 C30 C25 1.5(3)
C26 C25 C30 C29 -1.7(3)
C24 C25 C30 C29 178.28(17)
